data_2013114
loop_
_publ_author_name
'Halcrow, Malcolm A.'
'Kilner, Colin A.'

_publ_section_title
;Bis{2,6-bis[3-(2,4,6-trimethylphenyl)pyrazol-1-yl-\k<i>N</i>^2^]pyridine-\k<i>N</i>}cobalt(II)
 dinitrate at 290 and 150K
;
_journal_issue 2
_journal_name_full 'Acta Crystallographica Section C'
_journal_page_first m61
_journal_page_last m63
_journal_paper_doi 10.1107/S0108270102023296
_journal_volume 59
_journal_year 2003
_chemical_formula_iupac '[Co (C29 H29 N5)2] (N O3)2'
_chemical_formula_moiety 'C58 H58 Co N10 2+ , 2N O3 -'
_chemical_formula_sum 'C58 H58 Co N12 O6'
_chemical_formula_weight 1078.09
_chemical_name_systematic
;
Bis{2,6-bis[3-(2,4,6-trimethylphenyl)pyrazol-
1-yl-\kN^2^]pyridine-\kN}cobalt(II) dinitrate
;
_space_group_IT_number 29
_symmetry_cell_setting orthorhombic
_symmetry_space_group_name_Hall 'P 2c -2ac'
_symmetry_space_group_name_H-M 'P c a 21'
_atom_sites_solution_hydrogens geom
_atom_sites_solution_primary direct
_atom_sites_solution_secondary difmap
_audit_creation_method SHELXL97
_cell_angle_alpha 90
_cell_angle_beta 90
_cell_angle_gamma 90
_cell_formula_units_Z 4
_cell_length_a 22.33500(10)
_cell_length_b 10.9094(2)
_cell_length_c 22.1061(2)
_cell_measurement_reflns_used 59607
_cell_measurement_temperature 290(2)
_cell_measurement_theta_max 27.51
_cell_measurement_theta_min 2.62
_cell_volume 5386.40(11)
_computing_cell_refinement 'DENZO-SMN (Otwinowski & Minor, 1997)'
_computing_data_collection 'COLLECT (Nonius, 1999)'
_computing_data_reduction DENZO-SMN
_computing_molecular_graphics 'ORTEX (McArdle, 1995)'
_computing_publication_material 'local program'
_computing_structure_refinement 'SHELXL97 (Sheldrick, 1997)'
_computing_structure_solution 'SHELXS97 (Sheldrick, 1990)'
_diffrn_ambient_temperature 290(2)
_diffrn_detector_area_resol_mean 9.091
_diffrn_measured_fraction_theta_full 0.993
_diffrn_measured_fraction_theta_max 0.993
_diffrn_measurement_device_type 'Nonius KappaCCD  area-detector'
_diffrn_measurement_method 'type of scans'
_diffrn_radiation_monochromator graphite
_diffrn_radiation_source 'fine-focus sealed tube'
_diffrn_radiation_type MoK\a
_diffrn_radiation_wavelength 0.71073
_diffrn_reflns_av_R_equivalents 0.046
_diffrn_reflns_av_sigmaI/netI 0.033
_diffrn_reflns_limit_h_max 27
_diffrn_reflns_limit_h_min -29
_diffrn_reflns_limit_k_max 14
_diffrn_reflns_limit_k_min -12
_diffrn_reflns_limit_l_max 28
_diffrn_reflns_limit_l_min -28
_diffrn_reflns_number 59607
_diffrn_reflns_theta_full 27.51
_diffrn_reflns_theta_max 27.51
_diffrn_reflns_theta_min 2.62
_exptl_absorpt_coefficient_mu 0.382
_exptl_absorpt_correction_T_max 0.901
_exptl_absorpt_correction_T_min 0.847
_exptl_absorpt_correction_type multi-scan
_exptl_absorpt_process_details '(SORTAV; Blessing, 1995)'
_exptl_crystal_colour orange
_exptl_crystal_density_diffrn 1.329
_exptl_crystal_density_meas ?
_exptl_crystal_density_method 'not measured'
_exptl_crystal_description 'rectangular prism'
_exptl_crystal_F_000 2260
_exptl_crystal_size_max 0.45
_exptl_crystal_size_mid 0.35
_exptl_crystal_size_min 0.28
_refine_diff_density_max 0.26
_refine_diff_density_min -0.28
_refine_ls_abs_structure_details 'Flack (1983)'
_refine_ls_abs_structure_Flack -0.004(9)
_refine_ls_extinction_coef 0.0083(8)
_refine_ls_extinction_expression Fc^*^=kFc[1+0.001xFc^2^\l^3^/sin(2\q)]^-1/4^
_refine_ls_extinction_method 'SHELXL97 (Sheldrick, 1997)'
_refine_ls_goodness_of_fit_ref 1.037
_refine_ls_hydrogen_treatment constr
_refine_ls_matrix_type full
_refine_ls_number_parameters 721
_refine_ls_number_reflns 11975
_refine_ls_number_restraints 21
_refine_ls_restrained_S_all 1.045
_refine_ls_R_factor_all 0.044
_refine_ls_R_factor_gt 0.037
_refine_ls_shift/su_max 0.001
_refine_ls_shift/su_mean 0.000
_refine_ls_structure_factor_coef Fsqd
_refine_ls_weighting_details 'calc w = 1/[\s^2^(Fo^2^)+(0.0610P)^2^+0.6652P] where P=(Fo^2^+2Fc^2^)/3'
_refine_ls_weighting_scheme calc
_refine_ls_wR_factor_gt 0.097
_refine_ls_wR_factor_ref 0.104
_reflns_number_gt 10665
_reflns_number_total 11975
_reflns_threshold_expression I>2\s(I)
_cod_data_source_file bm1518.cif
_cod_data_source_block I
_cod_depositor_comments
;
The following automatic conversions were performed:
'_symmetry_cell_setting' value 'Orthorhombic' changed to 'orthorhombic'
according to '/home/saulius/struct/CIF-dictionaries/cif_core.dic'
dictionary named 'cif_core.dic' version 2.4.1 from 2010-06-29.

Automatic conversion script
Id: cif_fix_enum 1527 2010-12-29 10:47:43Z saulius 

The following automatic conversions were performed:

'_symmetry_cell_setting' value 'Orthorhombic' changed to
'orthorhombic' according to
/home/saulius/struct/CIF-dictionaries/cif_core.dic dictionary named
'cif_core.dic' version 2.4.1 from 2010-06-29.

Automatic conversion script
Id: cif_fix_values 1715 2011-07-08 13:25:40Z adriana 

The following automatic conversions were performed:

'_exptl_crystal_density_meas' value 'not measured' was changed to '?'
- the value is perceived as not measured.

Automatic conversion script
Id: cif_fix_values 3008 2015-01-20 13:52:24Z robertas 
;
_cod_database_code 2013114
_cod_database_fobs_code 2013114

loop_
_symmetry_equiv_pos_as_xyz
'x, y, z'
'-x+1/2, y, z+1/2'
'x+1/2, -y, z'
'-x, -y, z+1/2'

loop_
_atom_site_label
_atom_site_fract_x
_atom_site_fract_y
_atom_site_fract_z
_atom_site_U_iso_or_equiv
_atom_site_adp_type
_atom_site_calc_flag
_atom_site_refinement_flags
_atom_site_occupancy
_atom_site_disorder_assembly
_atom_site_disorder_group
_atom_site_type_symbol
Co1 0.607489(10) 0.76851(2) 0.680880(14) 0.03987(8) Uani d . 1 . . Co
N2 0.57191(8) 0.74731(15) 0.76390(8) 0.0446(4) Uani d . 1 . . N
C3 0.55530(10) 0.6364(2) 0.78252(10) 0.0489(4) Uani d . 1 . . C
C4 0.53254(11) 0.6152(2) 0.83960(11) 0.0580(5) Uani d . 1 . . C
H4 0.5217 0.5370 0.8524 0.070 Uiso calc R 1 . . H
C5 0.52679(11) 0.7160(2) 0.87670(11) 0.0594(5) Uani d . 1 . . C
H5 0.5117 0.7053 0.9156 0.071 Uiso calc R 1 . . H
C6 0.54270(10) 0.8327(2) 0.85814(11) 0.0554(5) Uani d . 1 . . C
H6 0.5380 0.9006 0.8832 0.066 Uiso calc R 1 . . H
C7 0.56580(9) 0.84295(19) 0.80055(10) 0.0456(4) Uani d . 1 . . C
N8 0.56316(9) 0.54573(17) 0.73743(9) 0.0564(4) Uani d . 1 . . N
N9 0.58487(7) 0.57989(14) 0.68215(9) 0.0483(3) Uani d . 1 . . N
C10 0.58058(13) 0.4814(2) 0.64692(12) 0.0646(6) Uani d . 1 . . C
C11 0.5552(2) 0.3850(2) 0.68054(18) 0.1089(14) Uani d . 1 . . C
H11 0.5468 0.3065 0.6665 0.131 Uiso calc R 1 . . H
C12 0.54517(19) 0.4278(3) 0.73672(16) 0.0948(11) Uani d . 1 . . C
H12 0.5289 0.3842 0.7689 0.114 Uiso calc R 1 . . H
C13 0.59768(12) 0.4863(2) 0.58140(11) 0.0600(6) Uani d . 1 . . C
C14 0.65777(13) 0.4790(2) 0.56409(12) 0.0635(6) Uani d . 1 . . C
C15 0.67262(13) 0.4905(3) 0.50323(13) 0.0678(7) Uani d . 1 . . C
H15 0.7126 0.4856 0.4918 0.081 Uiso calc R 1 . . H
C16 0.62930(13) 0.5090(3) 0.45922(12) 0.0678(6) Uani d . 1 . . C
C17 0.57040(13) 0.5119(3) 0.47714(13) 0.0715(7) Uani d . 1 . . C
H17 0.5409 0.5225 0.4479 0.086 Uiso calc R 1 . . H
C18 0.55331(12) 0.4996(3) 0.53682(13) 0.0695(7) Uani d . 1 . . C
C19 0.70679(16) 0.4563(3) 0.60912(15) 0.0844(9) Uani d . 1 . . C
H19A 0.7043 0.3735 0.6236 0.127 Uiso calc R 1 . . H
H19B 0.7025 0.5119 0.6425 0.127 Uiso calc R 1 . . H
H19C 0.7449 0.4690 0.5901 0.127 Uiso calc R 1 . . H
C20 0.64758(18) 0.5258(4) 0.39392(14) 0.0957(11) Uani d . 1 . . C
H20A 0.6132 0.5159 0.3683 0.144 Uiso calc R 1 . . H
H20B 0.6773 0.4658 0.3835 0.144 Uiso calc R 1 . . H
H20C 0.6639 0.6065 0.3885 0.144 Uiso calc R 1 . . H
C21 0.48794(15) 0.5013(5) 0.55272(19) 0.1132(15) Uani d . 1 . . C
H21A 0.4645 0.4925 0.5166 0.170 Uiso calc R 1 . . H
H21B 0.4783 0.5776 0.5720 0.170 Uiso calc RD 1 . . H
H21C 0.4792 0.4348 0.5798 0.170 Uiso calc R 1 . . H
N22 0.58671(8) 0.95299(16) 0.77437(8) 0.0468(4) Uani d . 1 . . N
N23 0.61361(7) 0.94846(16) 0.71854(8) 0.0434(3) Uani d . 1 . . N
C24 0.63490(9) 1.06095(19) 0.70766(11) 0.0488(4) Uani d . 1 . . C
C25 0.62093(13) 1.1370(2) 0.75783(13) 0.0624(6) Uani d . 1 . . C
H25 0.6305 1.2195 0.7620 0.075 Uiso calc R 1 . . H
C26 0.59119(12) 1.0673(2) 0.79821(12) 0.0608(6) Uani d . 1 . . C
H26 0.5765 1.0927 0.8355 0.073 Uiso calc R 1 . . H
C27 0.67046(9) 1.09025(18) 0.65231(11) 0.0496(4) Uani d . 1 . . C
C28 0.73324(10) 1.0974(2) 0.65716(12) 0.0581(5) Uani d . 1 . . C
C29 0.76674(11) 1.1237(3) 0.60657(15) 0.0692(7) Uani d . 1 . . C
H29 0.8082 1.1272 0.6103 0.083 Uiso calc R 1 . . H
C30 0.74159(12) 1.1450(3) 0.55046(14) 0.0714(7) Uani d . 1 . . C
C31 0.67956(12) 1.1402(2) 0.54673(12) 0.0624(6) Uani d . 1 . . C
H31 0.6614 1.1558 0.5096 0.075 Uiso calc R 1 . . H
C32 0.64328(10) 1.1130(2) 0.59637(11) 0.0531(5) Uani d . 1 . . C
C33 0.76527(12) 1.0772(3) 0.71653(14) 0.0752(8) Uani d . 1 . . C
H33A 0.7686 0.9908 0.7242 0.113 Uiso calc R 1 . . H
H33B 0.7430 1.1152 0.7486 0.113 Uiso calc R 1 . . H
H33C 0.8046 1.1126 0.7145 0.113 Uiso calc R 1 . . H
C34 0.77911(17) 1.1722(5) 0.4957(2) 0.1076(13) Uani d . 1 . . C
H34A 0.8105 1.2283 0.5064 0.161 Uiso calc R 1 . . H
H34B 0.7545 1.2082 0.4648 0.161 Uiso calc R 1 . . H
H34C 0.7964 1.0975 0.4808 0.161 Uiso calc R 1 . . H
C35 0.57717(10) 1.1124(2) 0.58626(13) 0.0629(6) Uani d . 1 . . C
H35A 0.5585 1.0588 0.6151 0.094 Uiso calc RD 1 . . H
H35B 0.5688 1.0841 0.5460 0.094 Uiso calc R 1 . . H
H35C 0.5618 1.1940 0.5912 0.094 Uiso calc R 1 . . H
N36 0.64243(7) 0.79238(16) 0.59803(8) 0.0437(3) Uani d . 1 . . N
C37 0.60653(8) 0.8124(2) 0.55128(10) 0.0450(4) Uani d . 1 . . C
C38 0.62794(10) 0.8306(2) 0.49313(10) 0.0547(5) Uani d . 1 . . C
H38 0.6023 0.8424 0.4605 0.066 Uiso calc R 1 . . H
C39 0.68920(12) 0.8302(3) 0.48635(11) 0.0625(6) Uani d . 1 . . C
H39 0.7052 0.8421 0.4479 0.075 Uiso calc R 1 . . H
C40 0.72801(10) 0.8129(3) 0.53452(11) 0.0583(5) Uani d . 1 . . C
H40 0.7693 0.8155 0.5296 0.070 Uiso calc R 1 . . H
C41 0.70184(9) 0.79158(19) 0.59044(10) 0.0462(4) Uani d . 1 . . C
N42 0.54538(8) 0.81694(17) 0.56736(8) 0.0462(4) Uani d . 1 . . N
N43 0.53080(7) 0.81276(15) 0.62770(8) 0.0442(3) Uani d . 1 . . N
C44 0.47234(9) 0.8388(2) 0.63077(10) 0.0517(5) Uani d . 1 . . C
C45 0.44993(10) 0.8589(3) 0.57238(12) 0.0673(7) Uani d . 1 . . C
H45 0.4106 0.8778 0.5623 0.081 Uiso calc R 1 . . H
C46 0.49617(10) 0.8457(3) 0.53343(11) 0.0602(6) Uani d . 1 . . C
H46 0.4948 0.8546 0.4916 0.072 Uiso calc R 1 . . H
C47 0.44206(8) 0.8464(2) 0.69096(11) 0.0546(5) Uani d . 1 . . C
C48 0.41866(12) 0.7403(2) 0.71846(14) 0.0637(6) Uani d . 1 . . C
C49 0.39602(13) 0.7501(3) 0.77725(16) 0.0747(8) Uani d . 1 . . C
H49 0.3821 0.6797 0.7963 0.090 Uiso calc R 1 . . H
C50 0.39348(11) 0.8585(3) 0.80785(13) 0.0720(7) Uani d . 1 . . C
C51 0.41353(11) 0.9626(3) 0.77896(13) 0.0683(6) Uani d . 1 . . C
H51 0.4113 1.0374 0.7990 0.082 Uiso calc R 1 . . H
C52 0.43717(9) 0.9590(2) 0.72048(11) 0.0585(5) Uani d . 1 . . C
C53 0.41764(16) 0.6195(3) 0.6862(2) 0.0937(10) Uani d . 1 . . C
H53A 0.3981 0.5595 0.7111 0.141 Uiso calc R 1 . . H
H53B 0.4579 0.5937 0.6780 0.141 Uiso calc RD 1 . . H
H53C 0.3962 0.6279 0.6488 0.141 Uiso calc R 1 . . H
C54 0.36962(19) 0.8661(5) 0.87150(16) 0.1073(12) Uani d . 1 . . C
H54A 0.3761 0.7894 0.8917 0.161 Uiso calc R 1 . . H
H54B 0.3275 0.8836 0.8704 0.161 Uiso calc R 1 . . H
H54C 0.3900 0.9302 0.8929 0.161 Uiso calc R 1 . . H
C55 0.45633(12) 1.0771(3) 0.69217(17) 0.0799(8) Uani d . 1 . . C
H55A 0.4975 1.0927 0.7019 0.120 Uiso calc RD 1 . . H
H55B 0.4319 1.1426 0.7074 0.120 Uiso calc R 1 . . H
H55C 0.4519 1.0717 0.6491 0.120 Uiso calc R 1 . . H
N56 0.73330(8) 0.76534(17) 0.64401(9) 0.0493(4) Uani d . 1 . . N
N57 0.70164(7) 0.73378(15) 0.69457(8) 0.0462(4) Uani d . 1 . . N
C58 0.74179(9) 0.7006(2) 0.73604(11) 0.0542(5) Uani d . 1 . . C
C59 0.80006(11) 0.7140(3) 0.71203(14) 0.0674(7) Uani d . 1 . . C
H59 0.8360 0.6986 0.7319 0.081 Uiso calc R 1 . . H
C60 0.79328(11) 0.7540(3) 0.65399(13) 0.0616(6) Uani d . 1 . . C
H60 0.8237 0.7703 0.6265 0.074 Uiso calc R 1 . . H
C61 0.72196(9) 0.6563(2) 0.79660(11) 0.0558(5) Uani d . 1 . . C
C62 0.71531(12) 0.5299(3) 0.80706(13) 0.0663(6) Uani d . 1 . . C
C63 0.69156(14) 0.4917(3) 0.86212(17) 0.0809(9) Uani d . 1 . . C
H63 0.6859 0.4083 0.8687 0.097 Uiso calc R 1 . . H
C64 0.67597(13) 0.5735(4) 0.90752(15) 0.0829(9) Uani d . 1 . . C
C65 0.68537(12) 0.6981(3) 0.89752(13) 0.0737(7) Uani d . 1 . . C
H65 0.6758 0.7544 0.9276 0.088 Uiso calc R 1 . . H
C66 0.70900(11) 0.7393(3) 0.84285(12) 0.0619(6) Uani d . 1 . . C
C67 0.7346(2) 0.4340(3) 0.76170(17) 0.0933(10) Uani d . 1 . . C
H67A 0.7516 0.3653 0.7826 0.140 Uiso calc R 1 . . H
H67B 0.7639 0.4685 0.7349 0.140 Uiso calc R 1 . . H
H67C 0.7004 0.4074 0.7388 0.140 Uiso calc R 1 . . H
C68 0.6485(2) 0.5272(6) 0.9655(2) 0.1256(17) Uani d . 1 . . C
H68A 0.6226 0.4592 0.9568 0.188 Uiso calc R 1 . . H
H68B 0.6257 0.5917 0.9841 0.188 Uiso calc R 1 . . H
H68C 0.6796 0.5012 0.9926 0.188 Uiso calc R 1 . . H
C69 0.72050(15) 0.8746(3) 0.83585(14) 0.0756(7) Uani d . 1 . . C
H69A 0.7045 0.9175 0.8702 0.113 Uiso calc R 1 . . H
H69B 0.7015 0.9036 0.7996 0.113 Uiso calc R 1 . . H
H69C 0.7628 0.8889 0.8333 0.113 Uiso calc R 1 . . H
N70 0.51618(19) 0.7544(3) 0.36273(14) 0.0915(9) Uani d . 1 . . N
O71 0.52326(14) 0.8553(2) 0.38852(10) 0.0991(8) Uani d . 1 . . O
O72 0.5505(2) 0.7169(4) 0.3250(2) 0.1495(14) Uani d . 1 . . O
O73 0.47080(19) 0.6941(3) 0.37401(18) 0.1396(13) Uani d . 1 . . O
N74A 0.59323(14) 0.8685(5) 1.0120(2) 0.0738(14) Uani d PD 0.60 . . N
O75A 0.6265(3) 0.9284(7) 0.9786(4) 0.083(2) Uiso d PD 0.30 A 1 O
O76A 0.6201(4) 0.7880(9) 1.0457(4) 0.106(3) Uiso d PD 0.30 A 1 O
O77A 0.5393(2) 0.8447(9) 1.0021(4) 0.0541(15) Uiso d PD 0.30 A 1 O
O75B 0.6308(3) 0.8734(9) 1.0520(4) 0.091(2) Uiso d PD 0.30 A 2 O
O76B 0.5459(4) 0.8113(11) 1.0125(5) 0.111(4) Uiso d PD 0.30 A 2 O
O77B 0.6003(4) 0.9536(8) 0.9694(4) 0.104(3) Uiso d PD 0.30 A 2 O
N74C 0.5932(5) 0.8383(15) 1.0211(8) 0.182(8) Uiso d PD 0.40 A 3 N
O75C 0.5873(6) 0.7684(10) 1.0657(6) 0.170(4) Uiso d PD 0.40 A 3 O
O76C 0.6388(4) 0.9051(9) 1.0220(5) 0.135(3) Uiso d PD 0.40 A 3 O
O77C 0.5468(3) 0.8841(8) 0.9965(4) 0.098(3) Uiso d PD 0.40 A 3 O

loop_
_atom_site_aniso_label
_atom_site_aniso_U_11
_atom_site_aniso_U_22
_atom_site_aniso_U_33
_atom_site_aniso_U_12
_atom_site_aniso_U_13
_atom_site_aniso_U_23
Co1 0.04282(12) 0.04065(12) 0.03614(12) 0.00026(8) 0.00090(11) -0.00076(14)
N2 0.0495(9) 0.0424(9) 0.0421(9) 0.0018(6) 0.0021(7) -0.0010(7)
C3 0.0550(11) 0.0476(11) 0.0441(11) 0.0023(8) 0.0029(8) 0.0019(8)
C4 0.0689(13) 0.0573(13) 0.0479(12) -0.0014(10) 0.0089(10) 0.0065(10)
C5 0.0660(13) 0.0679(15) 0.0444(12) 0.0016(10) 0.0084(10) 0.0035(10)
C6 0.0610(12) 0.0610(13) 0.0441(11) 0.0039(10) 0.0042(9) -0.0076(9)
C7 0.0462(10) 0.0472(11) 0.0435(10) 0.0025(8) -0.0014(8) -0.0019(8)
N8 0.0748(12) 0.0430(9) 0.0513(10) -0.0026(8) 0.0116(9) 0.0031(8)
N9 0.0606(8) 0.0423(7) 0.0419(8) 0.0001(6) 0.0015(9) -0.0017(9)
C10 0.0906(17) 0.0439(12) 0.0595(15) -0.0054(11) 0.0113(13) -0.0050(10)
C11 0.204(4) 0.0410(12) 0.0815(19) -0.0303(17) 0.047(3) -0.0130(16)
C12 0.163(3) 0.0423(13) 0.0789(19) -0.0194(16) 0.040(2) 0.0010(13)
C13 0.0827(15) 0.0448(12) 0.0526(13) -0.0061(10) 0.0093(11) -0.0139(10)
C14 0.0822(16) 0.0506(12) 0.0575(13) 0.0088(11) -0.0024(12) -0.0078(10)
C15 0.0741(16) 0.0705(16) 0.0588(15) 0.0054(12) 0.0058(12) -0.0097(12)
C16 0.0819(16) 0.0675(16) 0.0539(14) 0.0007(13) 0.0024(13) -0.0111(12)
C17 0.0778(16) 0.0779(17) 0.0588(15) -0.0048(13) -0.0102(13) -0.0200(13)
C18 0.0739(15) 0.0669(15) 0.0678(16) -0.0102(12) 0.0073(13) -0.0265(13)
C19 0.100(2) 0.086(2) 0.0679(18) 0.0235(17) -0.0134(16) -0.0090(15)
C20 0.107(3) 0.123(3) 0.0574(18) 0.006(2) 0.0064(16) -0.0076(18)
C21 0.0744(19) 0.167(4) 0.098(3) -0.027(2) 0.0113(18) -0.047(3)
N22 0.0523(9) 0.0439(9) 0.0443(9) 0.0004(7) 0.0008(7) -0.0070(7)
N23 0.0468(8) 0.0422(9) 0.0411(9) -0.0008(6) -0.0024(6) -0.0021(7)
C24 0.0498(10) 0.0408(10) 0.0558(11) -0.0010(8) -0.0078(9) -0.0013(8)
C25 0.0757(15) 0.0421(12) 0.0693(16) -0.0052(10) 0.0022(12) -0.0114(11)
C26 0.0733(14) 0.0495(12) 0.0594(14) 0.0025(10) 0.0007(12) -0.0158(10)
C27 0.0503(10) 0.0378(10) 0.0607(12) -0.0031(8) -0.0041(9) 0.0026(8)
C28 0.0518(11) 0.0501(12) 0.0724(15) -0.0038(9) -0.0059(10) 0.0078(10)
C29 0.0506(12) 0.0694(16) 0.0877(19) -0.0018(10) 0.0004(12) 0.0148(14)
C30 0.0665(15) 0.0687(16) 0.0790(18) -0.0042(11) 0.0119(13) 0.0123(13)
C31 0.0689(14) 0.0596(13) 0.0587(14) -0.0015(10) -0.0029(11) 0.0061(11)
C32 0.0560(11) 0.0407(11) 0.0626(13) -0.0013(8) -0.0054(10) -0.0028(9)
C33 0.0595(14) 0.086(2) 0.0805(19) -0.0064(13) -0.0158(13) 0.0154(16)
C34 0.089(2) 0.136(4) 0.098(3) -0.001(2) 0.025(2) 0.035(2)
C35 0.0575(12) 0.0622(14) 0.0689(16) 0.0004(10) -0.0089(11) 0.0005(12)
N36 0.0459(8) 0.0446(9) 0.0406(8) -0.0012(6) 0.0020(7) -0.0006(7)
C37 0.0485(10) 0.0444(10) 0.0419(10) -0.0018(7) -0.0001(8) -0.0046(8)
C38 0.0573(11) 0.0664(14) 0.0402(10) -0.0024(10) 0.0014(9) -0.0005(9)
C39 0.0668(13) 0.0777(16) 0.0429(12) -0.0027(12) 0.0113(10) 0.0036(11)
C40 0.0525(11) 0.0714(15) 0.0511(12) -0.0013(11) 0.0112(9) 0.0036(11)
C41 0.0466(10) 0.0478(10) 0.0441(10) 0.0017(7) 0.0025(8) -0.0013(8)
N42 0.0465(8) 0.0542(10) 0.0380(8) -0.0033(7) -0.0022(7) -0.0014(7)
N43 0.0452(8) 0.0487(9) 0.0386(9) -0.0023(6) 0.0004(6) 0.0003(7)
C44 0.0434(10) 0.0596(12) 0.0522(12) -0.0010(8) -0.0009(8) 0.0053(10)
C45 0.0449(11) 0.099(2) 0.0577(14) -0.0010(11) -0.0074(10) 0.0089(13)
C46 0.0518(11) 0.0809(16) 0.0479(12) -0.0038(10) -0.0100(10) 0.0051(11)
C47 0.0402(9) 0.0693(13) 0.0541(14) 0.0052(8) 0.0000(9) 0.0056(10)
C48 0.0542(13) 0.0727(16) 0.0642(15) 0.0040(10) 0.0096(11) 0.0075(12)
C49 0.0649(16) 0.091(2) 0.0683(19) 0.0079(12) 0.0129(13) 0.0175(15)
C50 0.0589(14) 0.103(2) 0.0543(14) 0.0112(13) 0.0061(11) 0.0011(15)
C51 0.0539(12) 0.0849(18) 0.0661(16) 0.0062(12) 0.0023(11) -0.0088(13)
C52 0.0435(10) 0.0731(15) 0.0589(14) 0.0061(9) -0.0006(9) 0.0015(11)
C53 0.104(2) 0.0738(17) 0.103(2) -0.0111(14) 0.035(2) -0.001(2)
C54 0.109(3) 0.147(4) 0.066(2) 0.013(2) 0.0246(19) 0.006(2)
C55 0.0778(16) 0.0675(15) 0.094(2) 0.0045(12) 0.0165(16) 0.0025(15)
N56 0.0434(9) 0.0560(10) 0.0485(10) 0.0017(7) 0.0015(7) 0.0045(8)
N57 0.0455(8) 0.0478(9) 0.0452(11) 0.0023(6) -0.0003(7) 0.0021(7)
C58 0.0480(10) 0.0590(12) 0.0556(13) 0.0036(9) -0.0083(10) 0.0043(10)
C59 0.0441(11) 0.0891(19) 0.0689(17) 0.0063(11) -0.0045(11) 0.0116(14)
C60 0.0418(11) 0.0784(16) 0.0647(15) 0.0019(10) 0.0045(10) 0.0072(12)
C61 0.0485(10) 0.0647(14) 0.0543(12) 0.0024(9) -0.0096(9) 0.0097(10)
C62 0.0634(13) 0.0716(16) 0.0639(15) -0.0015(11) -0.0141(12) 0.0152(12)
C63 0.0764(17) 0.084(2) 0.083(2) -0.0054(14) -0.0101(15) 0.0322(17)
C64 0.0628(15) 0.113(2) 0.0732(19) 0.0058(15) 0.0049(13) 0.0332(18)
C65 0.0589(13) 0.104(2) 0.0587(15) 0.0137(14) -0.0018(11) 0.0101(14)
C66 0.0533(12) 0.0770(16) 0.0553(13) 0.0066(11) -0.0102(10) 0.0092(11)
C67 0.130(3) 0.070(2) 0.079(2) -0.0036(18) -0.017(2) 0.0070(16)
C68 0.099(3) 0.172(4) 0.105(3) 0.018(3) 0.038(2) 0.061(3)
C69 0.0882(18) 0.0721(17) 0.0665(17) 0.0042(14) -0.0181(14) -0.0012(14)
N70 0.140(3) 0.0681(16) 0.0661(16) 0.0111(17) -0.0375(18) -0.0001(13)
O71 0.154(2) 0.0782(14) 0.0655(13) -0.0208(14) -0.0310(14) -0.0047(11)
O72 0.163(3) 0.135(3) 0.151(3) 0.041(2) -0.015(3) -0.034(3)
O73 0.195(4) 0.0941(19) 0.130(3) -0.048(2) -0.031(3) 0.0052(18)
N74A 0.0384(15) 0.102(3) 0.081(3) 0.0166(17) -0.0128(17) -0.050(2)

loop_
_atom_type_symbol
_atom_type_description
_atom_type_scat_dispersion_real
_atom_type_scat_dispersion_imag
_atom_type_scat_source
C C 0.0033 0.0016 'International Tables Vol C Tables 4.2.6.8 and 6.1.1.4'
H H 0.0000 0.0000 'International Tables Vol C Tables 4.2.6.8 and 6.1.1.4'
N N 0.0061 0.0033 'International Tables Vol C Tables 4.2.6.8 and 6.1.1.4'
O O 0.0106 0.0060 'International Tables Vol C Tables 4.2.6.8 and 6.1.1.4'
Co Co 0.3494 0.9721 'International Tables Vol C Tables 4.2.6.8 and 6.1.1.4'

loop_
_geom_angle_atom_site_label_1
_geom_angle_atom_site_label_2
_geom_angle_atom_site_label_3
_geom_angle
_geom_angle_publ_flag
N2 Co1 N9 77.42(7) yes
N2 Co1 N23 77.03(7) yes
N2 Co1 N36 179.08(7) yes
N2 Co1 N43 102.21(7) yes
N2 Co1 N57 103.69(7) yes
N9 Co1 N36 103.34(7) yes
N9 Co1 N23 154.45(7) yes
N9 Co1 N43 92.04(7) yes
N9 Co1 N57 93.44(6) yes
N23 Co1 N36 102.20(7) yes
N23 Co1 N43 93.34(6) yes
N23 Co1 N57 92.54(6) yes
N36 Co1 N43 77.29(7) yes
N36 Co1 N57 76.81(6) yes
N43 Co1 N57 154.10(6) yes
C7 N2 C3 119.80(19) ?
C7 N2 Co1 120.43(14) ?
C3 N2 Co1 119.76(14) ?
N2 C3 C4 122.5(2) ?
N2 C3 N8 112.52(19) ?
C4 C3 N8 124.9(2) ?
C5 C4 C3 116.4(2) ?
C5 C4 H4 121.8 ?
C3 C4 H4 121.8 ?
C4 C5 C6 122.3(2) ?
C4 C5 H5 118.9 ?
C6 C5 H5 118.9 ?
C7 C6 C5 116.4(2) ?
C7 C6 H6 121.8 ?
C5 C6 H6 121.8 ?
N2 C7 C6 122.6(2) ?
N2 C7 N22 112.57(19) ?
C6 C7 N22 124.8(2) ?
C12 N8 N9 110.8(2) ?
C12 N8 C3 129.7(2) ?
N9 N8 C3 118.91(17) ?
C10 N9 N8 106.14(18) ?
C10 N9 Co1 142.51(17) ?
N8 N9 Co1 111.18(13) ?
N9 C10 C11 108.9(2) ?
N9 C10 C13 121.3(2) ?
C11 C10 C13 129.7(2) ?
C12 C11 C10 107.2(2) ?
C12 C11 H11 126.4 ?
C10 C11 H11 126.4 ?
C11 C12 N8 107.0(3) ?
C11 C12 H12 126.5 ?
N8 C12 H12 126.5 ?
C14 C13 C18 119.4(2) ?
C14 C13 C10 120.5(2) ?
C18 C13 C10 120.1(2) ?
C15 C14 C13 119.3(2) ?
C15 C14 C19 118.8(3) ?
C13 C14 C19 121.9(3) ?
C16 C15 C14 121.7(3) ?
C16 C15 H15 119.2 ?
C14 C15 H15 119.2 ?
C17 C16 C15 118.0(3) ?
C17 C16 C20 122.1(3) ?
C15 C16 C20 120.0(3) ?
C16 C17 C18 122.6(3) ?
C16 C17 H17 118.7 ?
C18 C17 H17 118.7 ?
C17 C18 C13 119.0(3) ?
C17 C18 C21 119.4(3) ?
C13 C18 C21 121.5(3) ?
C14 C19 H19A 109.5 ?
C14 C19 H19B 109.5 ?
H19A C19 H19B 109.5 ?
C14 C19 H19C 109.5 ?
H19A C19 H19C 109.5 ?
H19B C19 H19C 109.5 ?
C16 C20 H20A 109.5 ?
C16 C20 H20B 109.5 ?
H20A C20 H20B 109.5 ?
C16 C20 H20C 109.5 ?
H20A C20 H20C 109.5 ?
H20B C20 H20C 109.5 ?
C18 C21 H21A 109.5 ?
C18 C21 H21B 109.5 ?
H21A C21 H21B 109.5 ?
C18 C21 H21C 109.5 ?
H21A C21 H21C 109.5 ?
H21B C21 H21C 109.5 ?
C26 N22 N23 110.47(19) ?
C26 N22 C7 130.2(2) ?
N23 N22 C7 118.84(16) ?
C24 N23 N22 106.50(17) ?
C24 N23 Co1 142.70(15) ?
N22 N23 Co1 110.80(12) ?
N23 C24 C25 108.5(2) ?
N23 C24 C27 122.18(19) ?
C25 C24 C27 129.2(2) ?
C26 C25 C24 107.2(2) ?
C26 C25 H25 126.4 ?
C24 C25 H25 126.4 ?
C25 C26 N22 107.3(2) ?
C25 C26 H26 126.4 ?
N22 C26 H26 126.4 ?
C32 C27 C28 119.3(2) ?
C32 C27 C24 122.08(18) ?
C28 C27 C24 118.6(2) ?
C29 C28 C27 119.4(2) ?
C29 C28 C33 118.6(2) ?
C27 C28 C33 122.0(2) ?
C28 C29 C30 122.9(2) ?
C28 C29 H29 118.5 ?
C30 C29 H29 118.5 ?
C29 C30 C31 116.9(2) ?
C29 C30 C34 122.0(3) ?
C31 C30 C34 121.1(3) ?
C30 C31 C32 122.7(2) ?
C30 C31 H31 118.6 ?
C32 C31 H31 118.6 ?
C31 C32 C27 118.7(2) ?
C31 C32 C35 117.2(2) ?
C27 C32 C35 124.1(2) ?
C28 C33 H33A 109.5 ?
C28 C33 H33B 109.5 ?
H33A C33 H33B 109.5 ?
C28 C33 H33C 109.5 ?
H33A C33 H33C 109.5 ?
H33B C33 H33C 109.5 ?
C30 C34 H34A 109.5 ?
C30 C34 H34B 109.5 ?
H34A C34 H34B 109.5 ?
C30 C34 H34C 109.5 ?
H34A C34 H34C 109.5 ?
H34B C34 H34C 109.5 ?
C32 C35 H35A 109.5 ?
C32 C35 H35B 109.5 ?
H35A C35 H35B 109.5 ?
C32 C35 H35C 109.5 ?
H35A C35 H35C 109.5 ?
H35B C35 H35C 109.5 ?
C37 N36 C41 120.21(18) ?
C37 N36 Co1 119.81(13) ?
C41 N36 Co1 119.95(14) ?
N36 C37 C38 122.54(18) ?
N36 C37 N42 113.23(18) ?
C38 C37 N42 124.20(19) ?
C39 C38 C37 116.3(2) ?
C39 C38 H38 121.8 ?
C37 C38 H38 121.8 ?
C38 C39 C40 122.6(2) ?
C38 C39 H39 118.7 ?
C40 C39 H39 118.7 ?
C39 C40 C41 116.4(2) ?
C39 C40 H40 121.8 ?
C41 C40 H40 121.8 ?
N36 C41 C40 121.9(2) ?
N36 C41 N56 113.03(18) ?
C40 C41 N56 125.04(18) ?
C46 N42 N43 110.48(18) ?
C46 N42 C37 130.4(2) ?
N43 N42 C37 118.19(16) ?
C44 N43 N42 105.87(17) ?
C44 N43 Co1 143.50(15) ?
N42 N43 Co1 110.63(12) ?
N43 C44 C45 109.6(2) ?
N43 C44 C47 119.90(19) ?
C45 C44 C47 130.49(19) ?
C46 C45 C44 107.3(2) ?
C46 C45 H45 126.4 ?
C44 C45 H45 126.4 ?
C45 C46 N42 106.8(2) ?
C45 C46 H46 126.6 ?
N42 C46 H46 126.6 ?
C52 C47 C48 119.5(2) ?
C52 C47 C44 120.1(2) ?
C48 C47 C44 120.4(2) ?
C49 C48 C47 118.2(3) ?
C49 C48 C53 120.3(3) ?
C47 C48 C53 121.6(3) ?
C50 C49 C48 122.9(3) ?
C50 C49 H49 118.6 ?
C48 C49 H49 118.6 ?
C49 C50 C51 118.1(3) ?
C49 C50 C54 121.8(3) ?
C51 C50 C54 120.1(3) ?
C50 C51 C52 121.9(3) ?
C50 C51 H51 119.1 ?
C52 C51 H51 119.1 ?
C47 C52 C51 119.2(2) ?
C47 C52 C55 122.7(2) ?
C51 C52 C55 118.1(3) ?
C48 C53 H53A 109.5 ?
C48 C53 H53B 109.5 ?
H53A C53 H53B 109.5 ?
C48 C53 H53C 109.5 ?
H53A C53 H53C 109.5 ?
H53B C53 H53C 109.5 ?
C50 C54 H54A 109.5 ?
C50 C54 H54B 109.5 ?
H54A C54 H54B 109.5 ?
C50 C54 H54C 109.5 ?
H54A C54 H54C 109.5 ?
H54B C54 H54C 109.5 ?
C52 C55 H55A 109.5 ?
C52 C55 H55B 109.5 ?
H55A C55 H55B 109.5 ?
C52 C55 H55C 109.5 ?
H55A C55 H55C 109.5 ?
H55B C55 H55C 109.5 ?
C60 N56 N57 110.67(19) ?
C60 N56 C41 130.2(2) ?
N57 N56 C41 118.78(15) ?
C58 N57 N56 106.44(17) ?
C58 N57 Co1 143.11(15) ?
N56 N57 Co1 110.20(12) ?
N57 C58 C59 109.5(2) ?
N57 C58 C61 120.40(19) ?
C59 C58 C61 130.1(2) ?
C60 C59 C58 106.5(2) ?
C60 C59 H59 126.7 ?
C58 C59 H59 126.7 ?
C59 C60 N56 106.9(2) ?
C59 C60 H60 126.6 ?
N56 C60 H60 126.6 ?
C66 C61 C62 119.6(2) ?
C66 C61 C58 120.6(2) ?
C62 C61 C58 119.8(2) ?
C63 C62 C61 118.5(3) ?
C63 C62 C67 118.8(3) ?
C61 C62 C67 122.6(3) ?
C64 C63 C62 122.4(3) ?
C64 C63 H63 118.8 ?
C62 C63 H63 118.8 ?
C63 C64 C65 118.4(3) ?
C63 C64 C68 120.1(4) ?
C65 C64 C68 121.6(4) ?
C66 C65 C64 120.6(3) ?
C66 C65 H65 119.7 ?
C64 C65 H65 119.7 ?
C65 C66 C61 120.3(3) ?
C65 C66 C69 118.0(3) ?
C61 C66 C69 121.6(2) ?
C62 C67 H67A 109.5 ?
C62 C67 H67B 109.5 ?
H67A C67 H67B 109.5 ?
C62 C67 H67C 109.5 ?
H67A C67 H67C 109.5 ?
H67B C67 H67C 109.5 ?
C64 C68 H68A 109.5 ?
C64 C68 H68B 109.5 ?
H68A C68 H68B 109.5 ?
C64 C68 H68C 109.5 ?
H68A C68 H68C 109.5 ?
H68B C68 H68C 109.5 ?
C66 C69 H69A 109.5 ?
C66 C69 H69B 109.5 ?
H69A C69 H69B 109.5 ?
C66 C69 H69C 109.5 ?
H69A C69 H69C 109.5 ?
H69B C69 H69C 109.5 ?
O72 N70 O73 118.8(4) ?
O72 N70 O71 122.3(4) ?
O73 N70 O71 118.8(4) ?
O75A N74A O77A 125.8(6) ?
O75A N74A O76A 115.0(6) ?
O77A N74A O76A 113.9(7) ?
O75B N74A O76B 127.5(7) ?
O75B N74A O77B 113.6(6) ?
O76B N74A O77B 117.6(6) ?
O75C N74C O76C 115.3(10) ?
O75C N74C O77C 119.4(11) ?
O76C N74C O77C 116.1(10) ?

loop_
_geom_bond_atom_site_label_1
_geom_bond_atom_site_label_2
_geom_bond_site_symmetry_2
_geom_bond_distance
_geom_bond_publ_flag
Co1 N2 . 2.0132(18) yes
Co1 N9 . 2.1190(15) yes
Co1 N23 . 2.1368(17) yes
Co1 N36 . 2.0077(17) yes
Co1 N43 . 2.1327(17) yes
Co1 N57 . 2.1581(16) yes
N2 C7 . 1.328(3) ?
N2 C3 . 1.331(3) ?
C3 C4 . 1.380(3) ?
C3 N8 . 1.415(3) ?
C4 C5 . 1.378(4) ?
C4 H4 . 0.9300 ?
C5 C6 . 1.384(4) ?
C5 H5 . 0.9300 ?
C6 C7 . 1.378(3) ?
C6 H6 . 0.9300 ?
C7 N22 . 1.412(3) ?
N8 C12 . 1.348(3) ?
N8 N9 . 1.366(3) ?
N9 C10 . 1.330(3) ?
C10 C11 . 1.407(4) ?
C10 C13 . 1.499(3) ?
C11 C12 . 1.345(5) ?
C11 H11 . 0.9300 ?
C12 H12 . 0.9300 ?
C13 C14 . 1.398(4) ?
C13 C18 . 1.405(4) ?
C14 C15 . 1.391(4) ?
C14 C19 . 1.500(4) ?
C15 C16 . 1.387(4) ?
C15 H15 . 0.9300 ?
C16 C17 . 1.374(4) ?
C16 C20 . 1.512(4) ?
C17 C18 . 1.380(4) ?
C17 H17 . 0.9300 ?
C18 C21 . 1.502(4) ?
C19 H19A . 0.9600 ?
C19 H19B . 0.9600 ?
C19 H19C . 0.9600 ?
C20 H20A . 0.9600 ?
C20 H20B . 0.9600 ?
C20 H20C . 0.9600 ?
C21 H21A . 0.9600 ?
C21 H21B . 0.9600 ?
C21 H21C . 0.9600 ?
N22 C26 . 1.357(3) ?
N22 N23 . 1.373(2) ?
N23 C24 . 1.338(3) ?
C24 C25 . 1.419(3) ?
C24 C27 . 1.493(3) ?
C25 C26 . 1.348(4) ?
C25 H25 . 0.9300 ?
C26 H26 . 0.9300 ?
C27 C32 . 1.400(3) ?
C27 C28 . 1.408(3) ?
C28 C29 . 1.376(4) ?
C28 C33 . 1.511(4) ?
C29 C30 . 1.381(4) ?
C29 H29 . 0.9300 ?
C30 C31 . 1.389(4) ?
C30 C34 . 1.502(4) ?
C31 C32 . 1.396(4) ?
C31 H31 . 0.9300 ?
C32 C35 . 1.493(3) ?
C33 H33A . 0.9600 ?
C33 H33B . 0.9600 ?
C33 H33C . 0.9600 ?
C34 H34A . 0.9600 ?
C34 H34B . 0.9600 ?
C34 H34C . 0.9600 ?
C35 H35A . 0.9600 ?
C35 H35B . 0.9600 ?
C35 H35C . 0.9600 ?
N36 C37 . 1.326(3) ?
N36 C41 . 1.338(3) ?
C37 C38 . 1.386(3) ?
C37 N42 . 1.412(3) ?
C38 C39 . 1.376(3) ?
C38 H38 . 0.9300 ?
C39 C40 . 1.386(4) ?
C39 H39 . 0.9300 ?
C40 C41 . 1.387(3) ?
C40 H40 . 0.9300 ?
C41 N56 . 1.406(3) ?
N42 C46 . 1.367(3) ?
N42 N43 . 1.374(2) ?
N43 C44 . 1.338(3) ?
C44 C45 . 1.402(3) ?
C44 C47 . 1.495(3) ?
C45 C46 . 1.352(4) ?
C45 H45 . 0.9300 ?
C46 H46 . 0.9300 ?
C47 C52 . 1.395(3) ?
C47 C48 . 1.409(3) ?
C48 C49 . 1.399(4) ?
C48 C53 . 1.498(4) ?
C49 C50 . 1.363(5) ?
C49 H49 . 0.9300 ?
C50 C51 . 1.378(5) ?
C50 C54 . 1.507(4) ?
C51 C52 . 1.397(4) ?
C51 H51 . 0.9300 ?
C52 C55 . 1.495(4) ?
C53 H53A . 0.9600 ?
C53 H53B . 0.9600 ?
C53 H53C . 0.9600 ?
C54 H54A . 0.9600 ?
C54 H54B . 0.9600 ?
C54 H54C . 0.9600 ?
C55 H55A . 0.9600 ?
C55 H55B . 0.9600 ?
C55 H55C . 0.9600 ?
N56 C60 . 1.363(3) ?
N56 N57 . 1.366(2) ?
N57 C58 . 1.332(3) ?
C58 C59 . 1.413(4) ?
C58 C61 . 1.490(3) ?
C59 C60 . 1.363(4) ?
C59 H59 . 0.9300 ?
C60 H60 . 0.9300 ?
C61 C66 . 1.396(4) ?
C61 C62 . 1.407(4) ?
C62 C63 . 1.391(4) ?
C62 C67 . 1.511(5) ?
C63 C64 . 1.388(5) ?
C63 H63 . 0.9300 ?
C64 C65 . 1.393(5) ?
C64 C68 . 1.509(5) ?
C65 C66 . 1.393(4) ?
C65 H65 . 0.9300 ?
C66 C69 . 1.506(4) ?
C67 H67A . 0.9600 ?
C67 H67B . 0.9600 ?
C67 H67C . 0.9600 ?
C68 H68A . 0.9600 ?
C68 H68B . 0.9600 ?
C68 H68C . 0.9600 ?
C69 H69A . 0.9600 ?
C69 H69B . 0.9600 ?
C69 H69C . 0.9600 ?
N70 O72 . 1.204(5) ?
N70 O73 . 1.234(5) ?
N70 O71 . 1.249(4) ?
N74A O75A . 1.234(7) ?
N74A O77A . 1.251(6) ?
N74A O76A . 1.298(8) ?
N74A O75B . 1.220(6) ?
N74A O76B . 1.227(7) ?
N74A O77B . 1.332(7) ?
N74C O75C . 1.253(9) ?
N74C O76C . 1.253(9) ?
N74C O77C . 1.272(9) ?
